data_2242526
loop_
_publ_author_name
'Herbst-Gervasoni, Corey J.'
'Gau, Michael R.'
'Zdilla, Michael J.'
'Valentine, Ann M.'

_publ_section_title
;
 Crystal structures of sodium-, lithium-, and ammonium
 4,5-dihydroxybenzene-1,3-disulfonate (tiron) hydrates
;
_journal_coeditor_code ZL2730
_journal_issue 7
_journal_name_full 'Acta Crystallographica Section E'
_journal_page_first 918
_journal_page_last 925
_journal_paper_doi 10.1107/S2056989018008009
_journal_volume 74
_journal_year 2018
_chemical_formula_iupac '2N H4 +, C6 H4 O8 S2 2-, H2 O'
_chemical_formula_moiety '2(N H4 +), C6 H4 O8 S2 2-, H2 O'
_chemical_formula_sum 'C6 H14 N2 O9 S2'
_chemical_formula_weight 322.31
_chemical_name_common 'NH4 Tiron'
_chemical_name_systematic
;
Diammonium 4,5-dihydroxybenzene-1,3-disulfonate monohydrate
;
_space_group_crystal_system orthorhombic
_space_group_IT_number 61
_space_group_name_Hall '-P 2ac 2ab'
_space_group_name_H-M_alt 'P b c a'
_symmetry_space_group_name_Hall '-P 2ac 2ab'
_symmetry_space_group_name_H-M 'P b c a'
_atom_sites_solution_hydrogens mixed
_audit_creation_method SHELXL-2014/7
_cell_angle_alpha 90
_cell_angle_beta 90
_cell_angle_gamma 90
_cell_formula_units_Z 8
_cell_length_a 6.5023(15)
_cell_length_b 18.779(4)
_cell_length_c 20.236(4)
_cell_measurement_reflns_used 511
_cell_measurement_temperature 100
_cell_measurement_theta_max 21.015
_cell_measurement_theta_min 2.959
_cell_volume 2471.0(9)
_computing_cell_refinement
;
SAINT (Bruker, 2014)
;
_computing_data_collection
;
APEX2 (Bruker, 2014)
;
_computing_data_reduction
;
SAINT (Bruker, 2014)
;
_computing_molecular_graphics
;
<i>OLEX2</i> (Dolomanov <i>et al.</i>,  2009)
;
_computing_publication_material
;
<i>OLEX2</i> (Dolomanov <i>et al.</i>,  2009)
;
_computing_structure_refinement
;
SHELXL (Sheldrick, 2015)
;
_computing_structure_solution
;
SHELXS97 (Sheldrick, 2008)
;
_diffrn_ambient_temperature 100
_diffrn_detector_area_resol_mean 8.333
_diffrn_measured_fraction_theta_full 1.000
_diffrn_measured_fraction_theta_max 1.000
_diffrn_measurement_device 'CCD area detector'
_diffrn_measurement_device_type 'Bruker APEXII'
_diffrn_measurement_method '\w and \f scans'
_diffrn_radiation_monochromator graphite
_diffrn_radiation_type MoK\a
_diffrn_radiation_wavelength 0.71073
_diffrn_reflns_av_R_equivalents 0.1471
_diffrn_reflns_limit_h_max 7
_diffrn_reflns_limit_h_min -7
_diffrn_reflns_limit_k_max 22
_diffrn_reflns_limit_k_min -22
_diffrn_reflns_limit_l_max 24
_diffrn_reflns_limit_l_min -15
_diffrn_reflns_number 12544
_diffrn_reflns_theta_full 25.242
_diffrn_reflns_theta_max 25.339
_diffrn_reflns_theta_min 2.013
_diffrn_standards_number 0
_exptl_absorpt_coefficient_mu 0.477
_exptl_absorpt_correction_T_max 0.7456
_exptl_absorpt_correction_T_min 0.6629
_exptl_absorpt_correction_type multi-scan
_exptl_absorpt_process_details
;
(SADABS; Bruker, 2014)
;
_exptl_crystal_colour colorless
_exptl_crystal_density_diffrn 1.733
_exptl_crystal_description plank
_exptl_crystal_F_000 1344
_exptl_crystal_size_max 0.095
_exptl_crystal_size_mid 0.05
_exptl_crystal_size_min 0.035
_refine_diff_density_max 0.417
_refine_diff_density_min -0.531
_refine_ls_extinction_method none
_refine_ls_goodness_of_fit_ref 1.011
_refine_ls_hydrogen_treatment mixed
_refine_ls_matrix_type full
_refine_ls_number_parameters 204
_refine_ls_number_reflns 2255
_refine_ls_number_restraints 23
_refine_ls_restrained_S_all 1.019
_refine_ls_R_factor_all 0.1106
_refine_ls_R_factor_gt 0.0545
_refine_ls_shift/su_max 0.000
_refine_ls_shift/su_mean 0.000
_refine_ls_structure_factor_coef Fsqd
_refine_ls_weighting_details 'w=1/[\s^2^(Fo^2^)+(0.0411P)^2^+0.6346P] where P=(Fo^2^+2Fc^2^)/3'
_refine_ls_weighting_scheme calc
_refine_ls_wR_factor_gt 0.1064
_refine_ls_wR_factor_ref 0.1271
_reflns_number_gt 1354
_reflns_number_total 2255
_reflns_threshold_expression 'I > 2\s(I)'
_cod_data_source_file zl2730sup1.cif
_cod_data_source_block NH4Tiron
_cod_original_cell_volume 2470.9(9)
_cod_database_code 2242526
_shelx_space_group_comment
;
The symmetry employed for this shelxl refinement is uniquely defined
by the following loop, which should always be used as a source of
symmetry information in preference to the above space-group names.
They are only intended as comments.
;
_shelx_estimated_absorpt_t_min 0.956
_shelx_estimated_absorpt_t_max 0.983

loop_
_space_group_symop_operation_xyz
'x, y, z'
'-x+1/2, -y, z+1/2'
'-x, y+1/2, -z+1/2'
'x+1/2, -y+1/2, -z'
'-x, -y, -z'
'x-1/2, y, -z-1/2'
'x, -y-1/2, z-1/2'
'-x-1/2, y-1/2, z'

loop_
_atom_site_type_symbol
_atom_site_label
_atom_site_fract_x
_atom_site_fract_y
_atom_site_fract_z
_atom_site_U_iso_or_equiv
_atom_site_adp_type
_atom_site_calc_flag
_atom_site_occupancy
S S1 0.29066(17) 0.42273(6) 0.34618(5) 0.0132(3) Uani d 1
S S2 0.26230(17) 0.69952(6) 0.42150(6) 0.0154(3) Uani d 1
O O1 0.2580(5) 0.72630(16) 0.27192(15) 0.0216(8) Uani d 1
H H1 0.224751 0.751861 0.304271 0.032 Uiso calc 1
O O2 0.2771(5) 0.62901(17) 0.17777(13) 0.0175(7) Uani d 1
H H2 0.270116 0.594058 0.151957 0.026 Uiso calc 1
O O3 0.0895(5) 0.41015(16) 0.37651(14) 0.0184(8) Uani d 1
O O4 0.4555(5) 0.41571(16) 0.39574(14) 0.0152(7) Uani d 1
O O5 0.3278(5) 0.38099(17) 0.28738(14) 0.0199(8) Uani d 1
O O6 0.2038(5) 0.66240(16) 0.48126(15) 0.0193(8) Uani d 1
O O7 0.4689(5) 0.72999(17) 0.42551(15) 0.0209(8) Uani d 1
O O8 0.1134(5) 0.75262(17) 0.39943(16) 0.0234(8) Uani d 1
C C1 0.2691(7) 0.6571(2) 0.2915(2) 0.0127(10) Uani d 1
C C2 0.2800(7) 0.6052(3) 0.2418(2) 0.0152(11) Uani d 1
C C3 0.2921(7) 0.5343(2) 0.2580(2) 0.0129(10) Uani d 1
H H3 0.301928 0.499446 0.224165 0.015 Uiso calc 1
C C4 0.2901(7) 0.5134(2) 0.3242(2) 0.0119(10) Uani d 1
C C5 0.2797(7) 0.5640(2) 0.3741(2) 0.0138(10) Uani d 1
H H5 0.279726 0.549780 0.419125 0.017 Uiso calc 1
C C6 0.2694(6) 0.6352(2) 0.3576(2) 0.0115(9) Uani d 1
O O9 0.7831(5) 0.51345(17) 0.41197(17) 0.0209(8) Uani d 1
H H9A 0.883(5) 0.487(2) 0.401(2) 0.031 Uiso d 1
H H9B 0.684(5) 0.483(2) 0.410(2) 0.031 Uiso d 1
N N1 0.7375(6) 0.8117(2) 0.34433(18) 0.0172(9) Uani d 1
H H1A 0.853(4) 0.829(2) 0.3686(17) 0.026 Uiso d 1
H H1B 0.707(6) 0.8458(17) 0.3109(15) 0.026 Uiso d 1
H H1C 0.762(6) 0.7691(14) 0.3204(17) 0.026 Uiso d 1
H H1D 0.620(4) 0.804(2) 0.3718(16) 0.026 Uiso d 1
N N2 0.7621(6) 0.6433(2) 0.49080(17) 0.0159(9) Uani d 1
H H2A 0.767(6) 0.5981(13) 0.4675(17) 0.024 Uiso d 1
H H2B 0.673(5) 0.6738(18) 0.4648(16) 0.024 Uiso d 1
H H2C 0.895(4) 0.664(2) 0.4954(19) 0.024 Uiso d 1
H H2D 0.698(6) 0.634(2) 0.5323(12) 0.024 Uiso d 1

loop_
_atom_site_aniso_label
_atom_site_aniso_U_11
_atom_site_aniso_U_22
_atom_site_aniso_U_33
_atom_site_aniso_U_12
_atom_site_aniso_U_13
_atom_site_aniso_U_23
S1 0.0118(5) 0.0115(6) 0.0162(6) 0.0002(5) -0.0002(5) -0.0014(5)
S2 0.0156(6) 0.0120(6) 0.0186(6) 0.0004(5) -0.0001(5) -0.0024(5)
O1 0.028(2) 0.0126(18) 0.0244(18) 0.0027(16) 0.0000(17) -0.0008(14)
O2 0.0188(18) 0.0202(19) 0.0135(15) 0.0027(16) 0.0001(15) 0.0018(14)
O3 0.0134(18) 0.016(2) 0.0258(18) -0.0042(14) 0.0062(14) 0.0024(15)
O4 0.0136(17) 0.0127(19) 0.0194(16) 0.0014(14) -0.0035(13) 0.0004(14)
O5 0.032(2) 0.0115(18) 0.0158(17) 0.0028(15) -0.0010(15) -0.0042(14)
O6 0.024(2) 0.0156(19) 0.0185(17) 0.0012(15) 0.0059(15) -0.0035(14)
O7 0.0184(18) 0.020(2) 0.0239(18) -0.0051(14) 0.0004(15) -0.0033(15)
O8 0.022(2) 0.019(2) 0.0291(18) 0.0111(16) -0.0067(17) 0.0004(16)
C1 0.006(2) 0.011(2) 0.021(2) 0.0002(19) 0.005(2) 0.0040(19)
C2 0.008(2) 0.021(3) 0.016(2) -0.002(2) -0.006(2) 0.005(2)
C3 0.011(2) 0.013(2) 0.014(2) 0.002(2) 0.0008(19) -0.005(2)
C4 0.009(2) 0.008(3) 0.018(2) -0.0018(19) -0.002(2) 0.0014(19)
C5 0.008(2) 0.017(3) 0.017(2) -0.001(2) -0.0017(19) 0.004(2)
C6 0.006(2) 0.011(2) 0.017(2) -0.0003(18) -0.001(2) 0.0023(19)
O9 0.0136(18) 0.020(2) 0.0290(19) -0.0020(15) -0.0015(16) -0.0015(16)
N1 0.014(2) 0.018(2) 0.019(2) -0.0015(18) -0.0003(19) -0.0002(18)
N2 0.019(2) 0.015(2) 0.014(2) 0.0006(19) 0.0029(19) 0.0010(17)

loop_
_atom_type_symbol
_atom_type_description
_atom_type_scat_dispersion_real
_atom_type_scat_dispersion_imag
_atom_type_scat_source
C C 0.0033 0.0016 'International Tables Vol C Tables 4.2.6.8 and 6.1.1.4'
H H 0.0000 0.0000 'International Tables Vol C Tables 4.2.6.8 and 6.1.1.4'
N N 0.0061 0.0033 'International Tables Vol C Tables 4.2.6.8 and 6.1.1.4'
O O 0.0106 0.0060 'International Tables Vol C Tables 4.2.6.8 and 6.1.1.4'
S S 0.1246 0.1234 'International Tables Vol C Tables 4.2.6.8 and 6.1.1.4'

loop_
_geom_angle_atom_site_label_1
_geom_angle_atom_site_label_2
_geom_angle_atom_site_label_3
_geom_angle
O3 S1 O4 110.49(18)
O3 S1 C4 105.1(2)
O4 S1 C4 105.1(2)
O5 S1 O3 114.01(19)
O5 S1 O4 112.96(19)
O5 S1 C4 108.5(2)
O6 S2 O7 112.6(2)
O6 S2 O8 114.2(2)
O6 S2 C6 106.75(19)
O7 S2 C6 106.47(19)
O8 S2 O7 111.0(2)
O8 S2 C6 105.1(2)
C1 O1 H1 109.5
C2 O2 H2 109.5
O1 C1 C2 117.3(4)
O1 C1 C6 123.9(4)
C6 C1 C2 118.8(4)
O2 C2 C1 116.8(4)
O2 C2 C3 122.9(4)
C3 C2 C1 120.3(4)
C2 C3 H3 119.9
C2 C3 C4 120.1(4)
C4 C3 H3 119.9
C3 C4 S1 121.0(3)
C5 C4 S1 118.6(3)
C5 C4 C3 120.4(4)
C4 C5 H5 120.3
C6 C5 C4 119.4(4)
C6 C5 H5 120.3
C1 C6 S2 119.8(3)
C5 C6 S2 119.1(3)
C5 C6 C1 121.0(4)
H9A O9 H9B 100(3)
H1A N1 H1B 108(3)
H1A N1 H1C 114(3)
H1A N1 H1D 112(3)
H1B N1 H1C 104(3)
H1B N1 H1D 110(3)
H1C N1 H1D 108(3)
H2A N2 H2B 106(3)
H2A N2 H2C 112(3)
H2A N2 H2D 106(3)
H2B N2 H2C 111(3)
H2B N2 H2D 109(3)
H2C N2 H2D 113(3)

loop_
_geom_bond_atom_site_label_1
_geom_bond_atom_site_label_2
_geom_bond_distance
S1 O3 1.464(3)
S1 O4 1.474(3)
S1 O5 1.445(3)
S1 C4 1.760(4)
S2 O6 1.447(3)
S2 O7 1.462(3)
S2 O8 1.460(3)
S2 C6 1.770(4)
O1 H1 0.8400
O1 C1 1.361(5)
O2 H2 0.8400
O2 C2 1.370(5)
C1 C2 1.402(6)
C1 C6 1.401(6)
C2 C3 1.373(6)
C3 H3 0.9500
C3 C4 1.396(6)
C4 C5 1.388(6)
C5 H5 0.9500
C5 C6 1.378(6)
O9 H9A 0.849(19)
O9 H9B 0.861(19)
N1 H1A 0.951(18)
N1 H1B 0.954(17)
N1 H1C 0.949(17)
N1 H1D 0.956(17)
N2 H2A 0.972(17)
N2 H2B 0.969(17)
N2 H2C 0.948(17)
N2 H2D 0.955(17)

loop_
_geom_hbond_atom_site_label_D
_geom_hbond_atom_site_label_H
_geom_hbond_atom_site_label_A
_geom_hbond_site_symmetry_A
_geom_hbond_distance_DH
_geom_hbond_distance_HA
_geom_hbond_distance_DA
_geom_hbond_angle_DHA
_geom_hbond_publ_flag
O1 H1 O5 8_665 0.84 2.47 2.974(4) 119.2 yes
O1 H1 O8 . 0.84 2.06 2.790(4) 145.5 yes
O2 H2 O9 6_556 0.84 1.99 2.830(5) 174.1 yes
O9 H9A O3 1_655 0.849(19) 2.03(2) 2.871(5) 171(5) yes
O9 H9B O4 . 0.861(19) 1.97(2) 2.831(4) 174(5) yes
N1 H1A O4 8_765 0.951(18) 2.13(3) 2.980(5) 148(3) yes
N1 H1A O8 1_655 0.951(18) 2.30(4) 2.907(5) 121(3) yes
N1 H1B O5 3_655 0.954(17) 2.11(2) 2.996(5) 155(3) yes
N1 H1C O1 6_656 0.949(17) 2.03(3) 2.850(5) 143(3) yes
N1 H1C O2 6_656 0.949(17) 2.63(3) 3.470(5) 147(3) yes
N1 H1D O3 8_665 0.956(17) 2.41(4) 2.891(5) 111(3) yes
N1 H1D O7 . 0.956(17) 2.02(3) 2.847(5) 143(3) yes
N2 H2A O9 . 0.972(17) 1.949(19) 2.917(5) 174(3) yes
N2 H2B O7 . 0.969(17) 1.874(19) 2.834(5) 171(3) yes
N2 H2C O6 1_655 0.948(17) 2.03(3) 2.901(5) 152(3) yes
N2 H2C O7 4_566 0.948(17) 2.60(3) 3.215(5) 123(3) yes
N2 H2D O3 5_666 0.955(17) 2.45(4) 3.025(5) 119(3) yes
N2 H2D O4 5_666 0.955(17) 1.99(2) 2.916(5) 161(3) yes
N2 H2D O8 4_566 0.955(17) 2.60(4) 3.113(5) 114(3) yes

loop_
_geom_torsion_atom_site_label_1
_geom_torsion_atom_site_label_2
_geom_torsion_atom_site_label_3
_geom_torsion_atom_site_label_4
_geom_torsion
S1 C4 C5 C6 -177.0(3)
O1 C1 C2 O2 -0.4(6)
O1 C1 C2 C3 179.8(4)
O1 C1 C6 S2 -1.8(6)
O1 C1 C6 C5 179.6(4)
O2 C2 C3 C4 -178.6(4)
O3 S1 C4 C3 -112.9(4)
O3 S1 C4 C5 64.7(4)
O4 S1 C4 C3 130.5(4)
O4 S1 C4 C5 -51.9(4)
O5 S1 C4 C3 9.4(4)
O5 S1 C4 C5 -173.0(3)
O6 S2 C6 C1 163.6(3)
O6 S2 C6 C5 -17.8(4)
O7 S2 C6 C1 -76.0(4)
O7 S2 C6 C5 102.6(4)
O8 S2 C6 C1 41.9(4)
O8 S2 C6 C5 -139.5(4)
C1 C2 C3 C4 1.1(6)
C2 C1 C6 S2 178.4(3)
C2 C1 C6 C5 -0.2(6)
C2 C3 C4 S1 176.4(4)
C2 C3 C4 C5 -1.2(7)
C3 C4 C5 C6 0.6(6)
C4 C5 C6 S2 -178.5(3)
C4 C5 C6 C1 0.1(6)
C6 C1 C2 O2 179.3(4)
C6 C1 C2 C3 -0.4(6)

_cod_database_fobs_code 2242526
